data_1000248
loop_
_publ_author_name
'Renaudin, J'
'Ferey, G'
'Kozak, A'
'Samouel, M'
'Lacorre, P'

_publ_section_title
;
Crystal and magnetic structures of the ferrimagnet Ba~2~ Ni~7~ F~18~
;
_journal_coden_ASTM SSCOA4
_journal_name_full 'Solid State Communications'
_journal_page_first 185
_journal_page_last 188
_journal_paper_doi 10.1016/0038-1098(88)90884-8
_journal_volume 65
_journal_year 1988
_chemical_formula_structural 'Ba2 (Ni3 F8) (Ni4 F10)'
_chemical_formula_sum 'Ba2 F18 Ni7'
_chemical_name_systematic
;
Dibarium octafluorotriniccolate decafluorotetraniccolate
;
_space_group_IT_number 2
_symmetry_cell_setting triclinic
_symmetry_Int_Tables_number 2
_symmetry_space_group_name_Hall '-P 1'
_symmetry_space_group_name_H-M 'P -1'
_cell_angle_alpha 94.37(2)
_cell_angle_beta 93.16(2)
_cell_angle_gamma 115.86(2)
_cell_formula_units_Z 1
_cell_length_a 6.937(2)
_cell_length_b 7.229(2)
_cell_length_c 7.456(2)
_cell_volume 333.8
_refine_ls_R_factor_all 0.033
_cod_database_code 1000248

loop_
_symmetry_equiv_pos_as_xyz
x,y,z
-x,-y,-z

loop_
_atom_site_aniso_label
_atom_site_aniso_U_11
_atom_site_aniso_U_12
_atom_site_aniso_U_13
_atom_site_aniso_U_22
_atom_site_aniso_U_23
_atom_site_aniso_U_33
Ba1 0.0077(1) 0.0009(1) -0.0002(1) 0.0089(1) 0.0032(1) 0.0101(1)
Ni1 0.0067(2) 0.0015(1) 0.0014(1) 0.0064(2) 0.0028(1) 0.0069(2)
Ni2 0.0064(2) 0.0012(1) 0.0006(1) 0.0058(1) 0.0022(1) 0.0074(1)
Ni3 0.0066(1) 0.0010(1) 0.0013(1) 0.0063(1) 0.0025(1) 0.0072(1)
Ni4 0.0060(1) 0.0015(1) 0.0011(1) 0.0069(1) 0.0025(1) 0.0072(1)
F1 0.0089(6) 0.0043(5) 0.0009(5) 0.0110(7) 0.0027(5) 0.0106(6)
F2 0.0115(7) -0.0036(5) -0.0013(5) 0.0139(7) 0.0038(6) 0.0085(6)
F3 0.0086(6) 0.0007(5) 0.0002(5) 0.0113(7) 0.0031(5) 0.0087(6)
F4 0.0174(8) 0.0049(5) 0.0045(6) 0.0125(7) 0.0081(6) 0.0105(6)
F5 0.0088(6) -0.0008(5) -0.0012(5) 0.0158(7) 0.0063(6) 0.0089(6)
F6 0.0109(6) 0.0032(5) 0.0036(5) 0.0078(6) 0.0055(5) 0.0107(6)
F7 0.0132(7) 0.0010(5) 0.0022(6) 0.0053(6) 0.0030(5) 0.0124(7)
F8 0.0082(6) -0.0005(5) 0.0017(5) 0.0117(7) 0.0053(5) 0.0149(7)
F9 0.0087(6) 0.0017(5) 0.0012(5) 0.0084(6) 0.0033(5) 0.0087(6)

loop_
_atom_site_label
_atom_site_type_symbol
_atom_site_symmetry_multiplicity
_atom_site_Wyckoff_symbol
_atom_site_fract_x
_atom_site_fract_y
_atom_site_fract_z
_atom_site_occupancy
_atom_site_attached_hydrogens
_atom_site_calc_flag
Ba1 Ba2+ 2 i 0.3137(1) 0.6918(1) 0.6343(1) 1. 0 d
Ni1 Ni2+ 1 b 0. 0. 0.5 1. 0 d
Ni2 Ni2+ 2 i 0.1908(1) 0.8770(1) 0.1823(1) 1. 0 d
Ni3 Ni2+ 2 i 0.8189(1) 0.6151(1) 0.8041(1) 1. 0 d
Ni4 Ni2+ 2 i 0.6066(1) 0.7233(1) 0.1185(1) 1. 0 d
F1 F1- 2 i 0.4804(3) 0.5612(3) 0.3224(3) 1. 0 d
F2 F1- 2 i 0.1067(3) 0.7699(3) 0.9272(3) 1. 0 d
F3 F1- 2 i 0.7168(3) 0.9907(3) 0.5574(3) 1. 0 d
F4 F1- 2 i 0.9203(3) 0.7181(3) 0.5724(3) 1. 0 d
F5 F1- 2 i 0.9034(3) 0.8728(3) 0.2401(2) 1. 0 d
F6 F1- 2 i 0.7059(3) 0.8252(3) 0.8792(2) 1. 0 d
F7 F1- 2 i 0.1007(3) 0.6058(3) 0.2809(3) 1. 0 d
F8 F1- 2 i 0.4956(3) 0.9275(7) 0.1807(3) 1. 0 d
F9 F1- 2 i 0.6798(3) 0.4867(3) 0.0261(2) 1. 0 d

loop_
_atom_type_symbol
_atom_type_oxidation_number
Ba2+ 2.000
Ni2+ 2.000
F1- -1.000
